data_4063467
loop_
_publ_author_name
'Brunner, Henri'
'Muschiol, Manfred'
'Tsuno, Takashi'
'Takahashi, Takemoto'
'Zabel, Manfred'

_publ_section_title
;
 Pyramidal Stability of 16-Electron Half-Sandwich Intermediates
 [CpRu(P&#x2212;P)]+ with P&#x2212;P Ligands Forming Four- to Six-Membered
 Chelate Rings
;
_journal_issue 2
_journal_name_full Organometallics
_journal_page_first 428
_journal_paper_doi 10.1021/om900830a
_journal_volume 29
_journal_year 2010
_chemical_compound_source 'see text'
_chemical_formula_moiety 'C33 H33 Cl P2 Ru'
_chemical_formula_sum 'C66 H66 Cl2 P4 Ru2'
_chemical_formula_weight 628.05
_chemical_name_systematic ?
_space_group_IT_number 4
_symmetry_cell_setting monoclinic
_symmetry_Int_Tables_number 4
_symmetry_space_group_name_Hall 'P 2yb'
_symmetry_space_group_name_H-M 'P 1 21 1'
_atom_sites_solution_hydrogens geom
_atom_sites_solution_primary direct
_atom_sites_solution_secondary difmap
_cell_angle_alpha 90
_cell_angle_beta 99.227(2)
_cell_angle_gamma 90
_cell_formula_units_Z 4
_cell_length_a 9.4176(2)
_cell_length_b 15.3229(3)
_cell_length_c 19.8384(4)
_cell_measurement_reflns_used 10092
_cell_measurement_temperature 110
_cell_measurement_theta_max 66.2934
_cell_measurement_theta_min 2.2550
_cell_volume 2825.74(10)
_computing_cell_refinement
;
CrysAlis RED, Oxford Diffraction Ltd.,
Version 1.171.32.15 (release 10-01-2008 CrysAlis171 .NET)
;
_computing_data_collection
;
CrysAlis CCD, Oxford Diffraction Ltd.,
Version 1.171.32.15 (release 10-01-2008 CrysAlis171 .NET)
;
_computing_data_reduction
;
CrysAlis RED, Oxford Diffraction Ltd.,
Version 1.171.32.15 (release 10-01-2008 CrysAlis171 .NET)
;
_computing_molecular_graphics 'PLATON (Spek, 1990)'
_computing_publication_material 'PLATON (Spek, 2003)'
_computing_structure_refinement 'SHELXL-97 (Sheldrick, 1997)'
_computing_structure_solution 'SIR-97 (Altomare, 1999)'
_diffrn_ambient_temperature 110
_diffrn_detector_area_resol_mean 10.5431
_diffrn_measured_fraction_theta_full 0.981
_diffrn_measured_fraction_theta_max 0.981
_diffrn_measurement_details
;
  1 omega  -45.00   13.00   1.0000    1.5000
omega____ theta____ kappa____ phi______ omega'___ theta'___ frames
    -      -11.6137   77.0000  270.0000    0.0000    0.0000 58

  2 omega  -14.00   39.00   1.0000    1.5000
omega____ theta____ kappa____ phi______ omega'___ theta'___ frames
    -       11.6137  -45.0000   90.0000    0.0000    0.0000 53

  3 omega  -67.00   -9.00   1.0000    1.5000
omega____ theta____ kappa____ phi______ omega'___ theta'___ frames
    -       11.6137  -77.0000    0.0000    0.0000    0.0000 58

  4 omega   40.00  101.00   1.0000    1.5000
omega____ theta____ kappa____ phi______ omega'___ theta'___ frames
    -       11.6137    0.0000  270.0000    0.0000    0.0000 61

  5 omega   -7.00   42.00   1.0000    1.5000
omega____ theta____ kappa____ phi______ omega'___ theta'___ frames
    -       11.6137  -63.0000   58.0000    0.0000    0.0000 49

  6 omega -115.00  -62.00   1.0000    1.5000
omega____ theta____ kappa____ phi______ omega'___ theta'___ frames
    -      -90.0000  -45.0000  240.0000    0.0000    0.0000 53

  7 omega -166.00  -58.00   1.0000    1.5000
omega____ theta____ kappa____ phi______ omega'___ theta'___ frames
    -      -90.0000  -71.0000  213.0000    0.0000    0.0000 108

  8 omega -114.00  -61.00   1.0000    1.5000
omega____ theta____ kappa____ phi______ omega'___ theta'___ frames
    -      -90.0000  -77.0000  240.0000    0.0000    0.0000 53

  9 omega -165.00 -111.00   1.0000    1.5000
omega____ theta____ kappa____ phi______ omega'___ theta'___ frames
    -      -90.0000  -45.0000   60.0000    0.0000    0.0000 54

 10 omega -175.00 -117.00   1.0000    1.5000
omega____ theta____ kappa____ phi______ omega'___ theta'___ frames
    -      -90.0000    0.0000   60.0000    0.0000    0.0000 58

 11 omega -113.00  -59.00   1.0000    1.5000
omega____ theta____ kappa____ phi______ omega'___ theta'___ frames
    -      -90.0000  -63.0000   58.0000    0.0000    0.0000 54

 12 omega   20.00  121.00   1.0000    1.5000
omega____ theta____ kappa____ phi______ omega'___ theta'___ frames
    -       93.5000  -45.0000  210.0000    0.0000    0.0000 101

 13 omega    4.00   64.00   1.0000    1.5000
omega____ theta____ kappa____ phi______ omega'___ theta'___ frames
    -       93.5000    0.0000    0.0000    0.0000    0.0000 60

 14 omega   69.00  126.00   1.0000    1.5000
omega____ theta____ kappa____ phi______ omega'___ theta'___ frames
    -       93.5000  -77.0000  120.0000    0.0000    0.0000 57

 15 omega   68.00  121.00   1.0000    1.5000
omega____ theta____ kappa____ phi______ omega'___ theta'___ frames
    -       93.5000  -45.0000  270.0000    0.0000    0.0000 53

 16 omega   61.00  117.00   1.0000    1.5000
omega____ theta____ kappa____ phi______ omega'___ theta'___ frames
    -       93.5000   71.0000  146.0000    0.0000    0.0000 56

 17 omega    4.00   62.00   1.0000    1.5000
omega____ theta____ kappa____ phi______ omega'___ theta'___ frames
    -       93.5000    0.0000   60.0000    0.0000    0.0000 58

 18 omega    9.00   64.00   1.0000    1.5000
omega____ theta____ kappa____ phi______ omega'___ theta'___ frames
    -       93.5000    0.0000  300.0000    0.0000    0.0000 55

 19 omega  114.00  147.00   1.0000    1.5000
omega____ theta____ kappa____ phi______ omega'___ theta'___ frames
    -       93.5000   77.0000   90.0000    0.0000    0.0000 33

 20 omega   29.00  123.00   1.0000    1.5000
omega____ theta____ kappa____ phi______ omega'___ theta'___ frames
    -       93.5000  -71.0000   33.0000    0.0000    0.0000 94

 21 omega   34.00   70.00   1.0000    1.5000
omega____ theta____ kappa____ phi______ omega'___ theta'___ frames
    -       93.5000  -45.0000   30.0000    0.0000    0.0000 36

 22 omega   72.00  107.00   1.0000    1.5000
omega____ theta____ kappa____ phi______ omega'___ theta'___ frames
    -       93.5000   45.0000   60.0000    0.0000    0.0000 35

 23 omega  121.00  162.00   1.0000    1.5000
omega____ theta____ kappa____ phi______ omega'___ theta'___ frames
    -       93.5000   71.0000  343.0000    0.0000    0.0000 41

;
_diffrn_measurement_device_type 'Oxford Diffraction Gemini Ultra'
_diffrn_measurement_method omega-scan
_diffrn_radiation_monochromator mirror
_diffrn_radiation_probe x-ray
_diffrn_radiation_source 'Enhance (Cu) X-ray Source'
_diffrn_radiation_type CuK\a
_diffrn_radiation_wavelength 1.54184
_diffrn_reflns_av_R_equivalents 0.0443
_diffrn_reflns_av_sigmaI/netI 0.0449
_diffrn_reflns_limit_h_max 10
_diffrn_reflns_limit_h_min -11
_diffrn_reflns_limit_k_max 18
_diffrn_reflns_limit_k_min -18
_diffrn_reflns_limit_l_max 23
_diffrn_reflns_limit_l_min -23
_diffrn_reflns_number 22037
_diffrn_reflns_reduction_process
;
;
_diffrn_reflns_theta_full 66.44
_diffrn_reflns_theta_max 66.44
_diffrn_reflns_theta_min 2.26
_diffrn_standards_decay_% 0
_diffrn_standards_number 0
_exptl_absorpt_coefficient_mu 6.581
_exptl_absorpt_correction_T_max 1.00000
_exptl_absorpt_correction_T_min 0.61915
_exptl_absorpt_correction_type multi-scan
_exptl_absorpt_process_details
;
CrysAlis RED, Oxford Diffraction Ltd.,
Version 1.171.32.15 (release 10-01-2008 CrysAlis171 .NET)
Empirical absorption correction using spherical harmonics,
 implemented in SCALE3 ABSPACK scaling algorithm.
;
_exptl_crystal_colour yellow
_exptl_crystal_density_diffrn 1.476
_exptl_crystal_density_method 'Not Measured'
_exptl_crystal_description plate
_exptl_crystal_F_000 1288
_exptl_crystal_size_max 0.220
_exptl_crystal_size_mid 0.190
_exptl_crystal_size_min 0.100
_refine_diff_density_max 1.105
_refine_diff_density_min -0.880
_refine_diff_density_rms 0.086
_refine_ls_abs_structure_details 'Flack H.D. (1983), Acta Cryst. A39, 876-881'
_refine_ls_abs_structure_Flack 0.000(12)
_refine_ls_extinction_method none
_refine_ls_goodness_of_fit_ref 1.039
_refine_ls_hydrogen_treatment mixed
_refine_ls_matrix_type full
_refine_ls_number_parameters 667
_refine_ls_number_reflns 9598
_refine_ls_number_restraints 1
_refine_ls_restrained_S_all 1.039
_refine_ls_R_factor_all 0.0539
_refine_ls_R_factor_gt 0.0423
_refine_ls_shift/su_max 0.001
_refine_ls_shift/su_mean 0.000
_refine_ls_structure_factor_coef Fsqd
_refine_ls_weighting_details 'calc w=1/[\s^2^(Fo^2^)+(0.0641P)^2^+2.2878P] where P=(Fo^2^+2Fc^2^)/3'
_refine_ls_weighting_scheme calc
_refine_ls_wR_factor_gt 0.1039
_refine_ls_wR_factor_ref 0.1093
_reflns_number_gt 8199
_reflns_number_total 9598
_reflns_threshold_expression I>2\s(I)
_cod_data_source_file om900830a_si_007.cif
_cod_data_source_block h141
_cod_depositor_comments
;
 Changing the _chemical_formula_sum data item value from
 'C67 H66 L2 P4 R U2' to 'C66 H66 Cl2 P4 Ru2'.

 Antanas Vaitkus,
 2017-01-04

The following automatic conversions were performed:

'_symmetry_cell_setting' value 'Monoclinic' changed to 'monoclinic'
according to the built-in table from CIF Core dictionary named
'cif_core.dic' version 2.4.1 from 2010-06-29.

Automatic conversion script
Id: cif_fix_values 1673 2011-04-08 12:14:43Z adriana 
;
_cod_original_sg_symbol_H-M 'P 21'
_cod_original_formula_sum 'C66 H66 CL2 P4 RU2'
_cod_database_code 4063467

loop_
_symmetry_equiv_pos_site_id
_symmetry_equiv_pos_as_xyz
1 x,y,z
2 -x,1/2+y,-z

loop_
_atom_site_aniso_label
_atom_site_aniso_U_11
_atom_site_aniso_U_22
_atom_site_aniso_U_33
_atom_site_aniso_U_23
_atom_site_aniso_U_13
_atom_site_aniso_U_12
Ru1 0.0308(3) 0.0192(4) 0.0186(2) -0.0009(2) 0.0023(2) -0.0026(3)
Cl1 0.0316(9) 0.0235(11) 0.0272(8) -0.0037(7) 0.0041(7) 0.0026(8)
P1 0.0288(10) 0.0172(11) 0.0250(8) -0.0036(7) 0.0027(7) 0.0006(8)
P2 0.0318(10) 0.0199(13) 0.0185(8) -0.0016(7) 0.0031(7) -0.0043(8)
C1 0.054(5) 0.017(5) 0.030(4) 0.003(3) 0.009(4) -0.005(4)
C2 0.047(5) 0.027(5) 0.021(3) 0.000(3) 0.003(3) -0.015(4)
C3 0.033(4) 0.037(6) 0.027(4) 0.007(3) 0.014(3) -0.008(4)
C4 0.041(4) 0.029(5) 0.019(3) 0.002(4) 0.011(3) 0.005(4)
C5 0.045(5) 0.035(6) 0.019(3) 0.011(3) -0.001(3) -0.007(4)
C6 0.033(4) 0.017(4) 0.039(4) -0.006(3) 0.016(3) -0.001(3)
C7 0.036(4) 0.026(5) 0.030(3) 0.000(3) 0.014(3) -0.004(3)
C8 0.046(4) 0.029(5) 0.028(3) -0.014(3) 0.015(3) -0.008(4)
C9 0.067(6) 0.068(6) 0.049(5) 0.011(4) 0.013(4) -0.015(5)
C10 0.033(4) 0.020(5) 0.034(4) -0.005(3) -0.005(3) 0.002(3)
C11 0.033(4) 0.025(5) 0.051(4) -0.011(3) 0.007(3) -0.001(3)
C12 0.028(4) 0.033(5) 0.063(5) -0.013(4) -0.004(4) 0.006(4)
C13 0.046(5) 0.045(6) 0.039(4) -0.002(4) -0.012(4) 0.000(4)
C14 0.046(5) 0.037(5) 0.032(4) -0.002(3) -0.004(3) -0.004(4)
C15 0.032(4) 0.019(4) 0.028(3) 0.000(3) 0.002(3) -0.003(3)
C16 0.026(4) 0.035(5) 0.021(3) 0.001(3) -0.002(3) 0.006(4)
C17 0.035(4) 0.036(5) 0.024(3) -0.001(3) 0.003(3) -0.002(4)
C18 0.040(5) 0.058(7) 0.030(4) 0.008(4) 0.008(4) 0.018(5)
C19 0.068(6) 0.040(6) 0.024(4) 0.002(4) 0.013(4) 0.033(5)
C20 0.083(7) 0.028(6) 0.026(4) -0.012(4) -0.006(4) 0.018(5)
C21 0.047(5) 0.022(5) 0.034(4) -0.009(4) -0.007(4) 0.005(4)
C22 0.030(4) 0.026(5) 0.020(3) -0.005(3) 0.008(3) -0.001(3)
C23 0.045(4) 0.023(4) 0.024(3) 0.006(3) -0.007(3) -0.001(3)
C24 0.044(4) 0.028(5) 0.031(4) -0.001(3) 0.002(3) 0.006(4)
C25 0.043(4) 0.025(5) 0.026(4) -0.006(3) 0.002(3) -0.004(4)
C26 0.039(4) 0.032(5) 0.016(3) -0.007(3) 0.003(3) 0.000(4)
C27 0.041(4) 0.034(5) 0.024(3) 0.000(3) -0.004(3) -0.006(4)
C28 0.039(4) 0.015(4) 0.016(3) 0.001(3) 0.000(3) 0.004(4)
C29 0.038(4) 0.024(5) 0.032(4) 0.007(3) 0.002(3) 0.006(4)
C30 0.029(4) 0.053(7) 0.038(4) 0.005(4) 0.016(3) 0.010(4)
C31 0.045(5) 0.059(8) 0.038(4) 0.007(5) 0.009(4) 0.028(5)
C32 0.060(6) 0.039(6) 0.029(4) 0.009(4) -0.004(4) 0.014(5)
C33 0.047(5) 0.031(5) 0.021(3) 0.011(3) -0.004(3) -0.007(4)
Ru2 0.0289(3) 0.0191(4) 0.0210(3) -0.0012(2) 0.0025(2) 0.0013(3)
Cl2 0.0313(9) 0.0291(12) 0.0296(8) -0.0044(7) 0.0001(7) 0.0053(8)
P3 0.0267(9) 0.0222(13) 0.0205(8) -0.0007(7) 0.0006(7) 0.0038(8)
P4 0.0313(10) 0.0236(13) 0.0216(8) -0.0015(8) -0.0002(8) -0.0016(9)
C34 0.034(4) 0.030(6) 0.033(4) 0.006(3) 0.008(4) -0.010(4)
C35 0.045(4) 0.033(5) 0.028(3) -0.001(4) 0.017(3) -0.014(5)
C36 0.053(5) 0.025(5) 0.019(3) 0.006(3) 0.004(3) 0.001(4)
C37 0.037(4) 0.022(5) 0.030(4) 0.010(3) 0.005(3) -0.002(3)
C38 0.040(5) 0.031(5) 0.030(4) 0.004(3) 0.005(3) -0.010(4)
C39 0.029(3) 0.036(5) 0.016(3) 0.003(3) 0.000(2) -0.003(3)
C40 0.049(5) 0.028(5) 0.027(4) 0.003(3) 0.001(4) -0.012(4)
C41 0.043(4) 0.041(6) 0.024(3) 0.006(3) -0.002(3) -0.014(4)
C42 0.050(4) 0.054(5) 0.035(4) -0.006(3) 0.007(3) -0.007(4)
C43 0.033(4) 0.027(5) 0.025(3) 0.004(3) 0.006(3) 0.002(4)
C44 0.036(4) 0.023(5) 0.029(3) -0.008(3) -0.005(3) 0.017(4)
C45 0.045(5) 0.042(6) 0.023(3) 0.000(4) -0.010(3) 0.002(4)
C46 0.039(4) 0.031(5) 0.028(4) -0.014(3) 0.003(3) 0.003(4)
C47 0.040(4) 0.028(5) 0.028(3) -0.006(3) -0.003(3) 0.009(3)
C48 0.036(4) 0.029(5) 0.027(3) -0.006(3) -0.001(3) 0.004(3)
C49 0.033(4) 0.026(5) 0.016(3) -0.003(3) 0.002(3) 0.008(4)
C50 0.028(4) 0.025(5) 0.026(3) -0.009(3) 0.002(3) 0.004(3)
C51 0.043(5) 0.021(5) 0.036(4) 0.004(3) 0.007(4) 0.008(4)
C52 0.035(5) 0.050(7) 0.047(5) 0.005(5) 0.007(4) 0.011(5)
C53 0.047(5) 0.028(6) 0.044(4) 0.005(4) 0.004(4) -0.005(4)
C54 0.040(4) 0.031(6) 0.025(3) 0.001(3) 0.003(3) 0.004(4)
C55 0.054(5) 0.020(5) 0.019(3) -0.005(3) 0.006(3) 0.008(4)
C56 0.037(5) 0.040(6) 0.032(4) 0.003(4) 0.004(3) 0.022(4)
C57 0.047(5) 0.061(8) 0.031(4) 0.000(5) 0.004(4) 0.022(5)
C58 0.086(8) 0.068(9) 0.029(4) 0.001(5) 0.007(5) 0.041(7)
C59 0.098(9) 0.027(6) 0.031(4) -0.003(4) -0.002(5) 0.018(6)
C60 0.073(7) 0.034(6) 0.028(4) 0.000(4) -0.007(4) 0.007(5)
C61 0.047(5) 0.018(5) 0.031(4) 0.003(3) -0.004(3) -0.009(4)
C62 0.043(5) 0.053(6) 0.030(4) -0.007(4) 0.004(3) -0.007(4)
C63 0.067(6) 0.059(7) 0.023(4) 0.000(4) -0.003(4) -0.020(5)
C64 0.058(6) 0.035(5) 0.039(4) -0.002(4) -0.019(4) -0.010(4)
C65 0.043(5) 0.036(6) 0.061(6) -0.002(5) -0.030(5) 0.002(4)
C66 0.054(5) 0.038(6) 0.037(4) -0.015(4) -0.016(4) 0.012(4)

loop_
_atom_site_label
_atom_site_type_symbol
_atom_site_thermal_displace_type
_atom_site_fract_x
_atom_site_fract_y
_atom_site_fract_z
_atom_site_occupancy
_atom_site_U_iso_or_equiv
_atom_site_calc_flag
_atom_site_refinement_flags
Ru1 Ru Uani 0.70173(6) 0.04494(3) 0.59734(2) 1.000 0.0231(2) . .
Cl1 Cl Uani 0.4666(2) 0.08615(14) 0.62308(9) 1.000 0.0275(5) . .
P1 P Uani 0.6144(2) -0.09252(15) 0.58217(9) 1.000 0.0238(6) . .
P2 P Uani 0.7783(2) 0.01950(14) 0.71128(8) 1.000 0.0235(6) . .
C1 C Uani 0.7247(10) 0.1714(6) 0.5427(4) 1.000 0.033(3) . .
C2 C Uani 0.8568(9) 0.1504(6) 0.5810(4) 1.000 0.032(3) . .
C3 C Uani 0.9025(9) 0.0696(6) 0.5590(4) 1.000 0.031(3) . .
C4 C Uani 0.7943(8) 0.0391(7) 0.5040(3) 1.000 0.029(2) . .
C5 C Uani 0.6821(9) 0.1017(6) 0.4939(3) 1.000 0.034(3) . .
C6 C Uani 0.5231(8) -0.1347(5) 0.6511(4) 1.000 0.029(2) . .
C7 C Uani 0.6251(8) -0.1394(6) 0.7191(4) 1.000 0.030(2) . .
C8 C Uani 0.6628(8) -0.0509(6) 0.7564(3) 1.000 0.033(2) . .
C9 C Uani 0.4448(9) -0.2212(6) 0.6326(4) 1.000 0.061(3) . .
C10 C Uani 0.4773(8) -0.1000(6) 0.5047(4) 1.000 0.030(3) . .
C11 C Uani 0.3338(8) -0.0783(6) 0.5074(4) 1.000 0.036(3) . .
C12 C Uani 0.2332(10) -0.0782(7) 0.4480(5) 1.000 0.043(3) . .
C13 C Uani 0.2729(10) -0.0979(7) 0.3868(4) 1.000 0.045(3) . .
C14 C Uani 0.4137(9) -0.1183(6) 0.3834(4) 1.000 0.040(3) . .
C15 C Uani 0.5147(8) -0.1196(5) 0.4428(3) 1.000 0.027(2) . .
C16 C Uani 0.7391(8) -0.1791(6) 0.5701(3) 1.000 0.028(2) . .
C17 C Uani 0.8886(9) -0.1646(7) 0.5886(4) 1.000 0.032(2) . .
C18 C Uani 0.9866(10) -0.2270(7) 0.5820(4) 1.000 0.042(3) . .
C19 C Uani 0.9417(10) -0.3085(7) 0.5551(4) 1.000 0.043(3) . .
C20 C Uani 0.8002(12) -0.3248(7) 0.5351(4) 1.000 0.047(3) . .
C21 C Uani 0.6983(10) -0.2591(6) 0.5422(4) 1.000 0.036(3) . .
C22 C Uani 0.7913(8) 0.1161(6) 0.7670(3) 1.000 0.025(2) . .
C23 C Uani 0.7205(9) 0.1924(6) 0.7460(4) 1.000 0.032(2) . .
C24 C Uani 0.7223(9) 0.2629(6) 0.7901(4) 1.000 0.035(3) . .
C25 C Uani 0.7972(9) 0.2591(6) 0.8550(4) 1.000 0.032(3) . .
C26 C Uani 0.8731(8) 0.1836(6) 0.8770(3) 1.000 0.029(2) . .
C27 C Uani 0.8685(9) 0.1122(6) 0.8345(3) 1.000 0.034(2) . .
C28 C Uani 0.9583(8) -0.0283(6) 0.7348(3) 1.000 0.024(2) . .
C29 C Uani 1.0727(8) 0.0172(6) 0.7147(4) 1.000 0.032(3) . .
C30 C Uani 1.2100(9) -0.0164(7) 0.7258(4) 1.000 0.039(3) . .
C31 C Uani 1.2360(10) -0.0956(8) 0.7592(4) 1.000 0.047(3) . .
C32 C Uani 1.1254(10) -0.1388(7) 0.7794(4) 1.000 0.044(3) . .
C33 C Uani 0.9877(9) -0.1062(6) 0.7684(4) 1.000 0.034(3) . .
Ru2 Ru Uani 0.30849(6) -0.53850(3) 0.90802(2) 1.000 0.0232(2) . .
Cl2 Cl Uani 0.5472(2) -0.57563(15) 0.88371(9) 1.000 0.0305(6) . .
P3 P Uani 0.2358(2) -0.51122(14) 0.79386(8) 1.000 0.0235(6) . .
P4 P Uani 0.3882(2) -0.40068(16) 0.92538(9) 1.000 0.0260(6) . .
C34 C Uani 0.1046(9) -0.5662(6) 0.9447(4) 1.000 0.032(3) . .
C35 C Uani 0.2084(8) -0.5368(7) 1.0001(3) 1.000 0.034(2) . .
C36 C Uani 0.3258(9) -0.5959(6) 1.0122(3) 1.000 0.033(3) . .
C37 C Uani 0.2940(9) -0.6642(6) 0.9629(4) 1.000 0.030(3) . .
C38 C Uani 0.1584(9) -0.6490(6) 0.9235(4) 1.000 0.034(3) . .
C39 C Uani 0.3631(7) -0.4413(6) 0.7570(3) 1.000 0.027(2) . .
C40 C Uani 0.3910(9) -0.3522(6) 0.7903(4) 1.000 0.035(3) . .
C41 C Uani 0.4857(9) -0.3518(6) 0.8609(4) 1.000 0.037(3) . .
C42 C Uani 0.3367(8) -0.4357(5) 0.6779(3) 1.000 0.046(3) . .
C43 C Uani 0.2204(8) -0.6058(6) 0.7364(4) 1.000 0.028(2) . .
C44 C Uani 0.1297(8) -0.6064(5) 0.6734(3) 1.000 0.031(2) . .
C45 C Uani 0.1286(9) -0.6754(7) 0.6287(4) 1.000 0.038(3) . .
C46 C Uani 0.2160(8) -0.7465(6) 0.6465(4) 1.000 0.033(3) . .
C47 C Uani 0.3048(9) -0.7487(6) 0.7096(4) 1.000 0.033(2) . .
C48 C Uani 0.3056(9) -0.6775(6) 0.7546(4) 1.000 0.031(2) . .
C49 C Uani 0.0562(8) -0.4651(6) 0.7714(3) 1.000 0.025(2) . .
C50 C Uani 0.0251(8) -0.3831(6) 0.7380(3) 1.000 0.027(2) . .
C51 C Uani -0.1144(9) -0.3522(6) 0.7241(4) 1.000 0.033(3) . .
C52 C Uani -0.2266(10) -0.3999(7) 0.7438(4) 1.000 0.044(3) . .
C53 C Uani -0.1983(10) -0.4814(6) 0.7744(4) 1.000 0.040(3) . .
C54 C Uani -0.0590(8) -0.5128(6) 0.7875(3) 1.000 0.032(3) . .
C55 C Uani 0.2537(10) -0.3146(6) 0.9351(4) 1.000 0.031(3) . .
C56 C Uani 0.1098(9) -0.3333(7) 0.9170(4) 1.000 0.037(3) . .
C57 C Uani 0.0050(10) -0.2681(8) 0.9219(4) 1.000 0.047(3) . .
C58 C Uani 0.0492(12) -0.1873(9) 0.9432(4) 1.000 0.061(4) . .
C59 C Uani 0.1956(13) -0.1681(7) 0.9615(4) 1.000 0.053(4) . .
C60 C Uani 0.2993(12) -0.2300(7) 0.9574(4) 1.000 0.047(3) . .
C61 C Uani 0.5194(9) -0.3893(6) 1.0035(4) 1.000 0.033(3) . .
C62 C Uani 0.4762(10) -0.3648(7) 1.0667(4) 1.000 0.042(3) . .
C63 C Uani 0.5750(10) -0.3608(7) 1.1246(4) 1.000 0.051(3) . .
C64 C Uani 0.7187(10) -0.3828(7) 1.1246(4) 1.000 0.047(3) . .
C65 C Uani 0.7604(10) -0.4077(7) 1.0638(5) 1.000 0.051(3) . .
C66 C Uani 0.6596(9) -0.4124(7) 1.0035(4) 1.000 0.046(3) . .
H1A H Uiso 0.67090 0.22280 0.54760 1.000 0.0400 calc R
H2A H Uiso 0.90820 0.18520 0.61640 1.000 0.0390 calc R
H3A H Uiso 0.98900 0.04010 0.57710 1.000 0.0380 calc R
H4A H Uiso 0.79780 -0.01360 0.47910 1.000 0.0350 calc R
H5A H Uiso 0.59610 0.09880 0.46160 1.000 0.0410 calc R
H6 H Uiso 0.44730 -0.09100 0.65730 1.000 0.0340 calc R
H7A H Uiso 0.71580 -0.16710 0.71100 1.000 0.0350 calc R
H7B H Uiso 0.58150 -0.17820 0.75010 1.000 0.0350 calc R
H8A H Uiso 0.71320 -0.06260 0.80320 1.000 0.0400 calc R
H8B H Uiso 0.57270 -0.01940 0.76010 1.000 0.0400 calc R
H9A H Uiso 0.38940 -0.23720 0.66850 1.000 0.0730 calc R
H9B H Uiso 0.51540 -0.26700 0.62820 1.000 0.0730 calc R
H9C H Uiso 0.37950 -0.21470 0.58910 1.000 0.0730 calc R
H11 H Uiso 0.30530 -0.06370 0.54980 1.000 0.0440 calc R
H12 H Uiso 0.13570 -0.06430 0.45020 1.000 0.0510 calc R
H13 H Uiso 0.20340 -0.09750 0.34650 1.000 0.0540 calc R
H14 H Uiso 0.44190 -0.13160 0.34060 1.000 0.0470 calc R
H15 H Uiso 0.61160 -0.13440 0.44020 1.000 0.0320 calc R
H17 H Uiso 0.92100 -0.10930 0.60640 1.000 0.0380 calc R
H18 H Uiso 1.08620 -0.21540 0.59550 1.000 0.0510 calc R
H19 H Uiso 1.01080 -0.35250 0.55100 1.000 0.0520 calc R
H20 H Uiso 0.76950 -0.38000 0.51630 1.000 0.0570 calc R
H21 H Uiso 0.59910 -0.27060 0.52740 1.000 0.0430 calc R
H23 H Uiso 0.66970 0.19680 0.70070 1.000 0.0390 calc R
H24 H Uiso 0.67090 0.31440 0.77490 1.000 0.0420 calc R
H25 H Uiso 0.79750 0.30750 0.88490 1.000 0.0380 calc R
H26 H Uiso 0.92820 0.18140 0.92150 1.000 0.0350 calc R
H27 H Uiso 0.91740 0.06010 0.85040 1.000 0.0410 calc R
H29 H Uiso 1.05550 0.07230 0.69300 1.000 0.0380 calc R
H30 H Uiso 1.28650 0.01450 0.71060 1.000 0.0470 calc R
H31 H Uiso 1.33050 -0.11920 0.76780 1.000 0.0560 calc R
H32 H Uiso 1.14310 -0.19330 0.80200 1.000 0.0530 calc R
H33 H Uiso 0.91250 -0.13770 0.78400 1.000 0.0410 calc R
H34A H Uiso 0.01790 -0.53770 0.92560 1.000 0.0390 calc R
H35A H Uiso 0.20040 -0.48490 1.02540 1.000 0.0410 calc R
H36A H Uiso 0.40890 -0.59110 1.04620 1.000 0.0390 calc R
H37A H Uiso 0.35490 -0.71230 0.95760 1.000 0.0360 calc R
H38A H Uiso 0.11020 -0.68640 0.88900 1.000 0.0410 calc R
H39 H Uiso 0.45730 -0.47240 0.76830 1.000 0.0330 calc R
H40A H Uiso 0.29720 -0.32550 0.79470 1.000 0.0420 calc R
H40B H Uiso 0.43710 -0.31470 0.75940 1.000 0.0420 calc R
H41A H Uiso 0.51310 -0.29100 0.87410 1.000 0.0440 calc R
H41B H Uiso 0.57480 -0.38530 0.85890 1.000 0.0440 calc R
H42A H Uiso 0.41990 -0.40830 0.66240 1.000 0.0550 calc R
H42B H Uiso 0.25050 -0.40060 0.66260 1.000 0.0550 calc R
H42C H Uiso 0.32300 -0.49450 0.65860 1.000 0.0550 calc R
H44 H Uiso 0.06740 -0.55820 0.66100 1.000 0.0370 calc R
H45 H Uiso 0.06750 -0.67390 0.58570 1.000 0.0460 calc R
H46 H Uiso 0.21560 -0.79410 0.61570 1.000 0.0400 calc R
H47 H Uiso 0.36450 -0.79780 0.72230 1.000 0.0400 calc R
H48 H Uiso 0.36560 -0.67910 0.79790 1.000 0.0370 calc R
H50 H Uiso 0.10110 -0.34950 0.72510 1.000 0.0320 calc R
H51 H Uiso -0.13380 -0.29810 0.70110 1.000 0.0400 calc R
H52 H Uiso -0.32170 -0.37720 0.73640 1.000 0.0520 calc R
H53 H Uiso -0.27500 -0.51540 0.78630 1.000 0.0480 calc R
H54 H Uiso -0.04160 -0.56860 0.80810 1.000 0.0390 calc R
H56 H Uiso 0.08050 -0.39000 0.90110 1.000 0.0440 calc R
H57 H Uiso -0.09460 -0.28100 0.91040 1.000 0.0560 calc R
H58 H Uiso -0.02010 -0.14290 0.94580 1.000 0.0740 calc R
H59 H Uiso 0.22390 -0.11110 0.97700 1.000 0.0640 calc R
H60 H Uiso 0.39860 -0.21650 0.96920 1.000 0.0560 calc R
H62 H Uiso 0.37830 -0.35140 1.06830 1.000 0.0510 calc R
H63 H Uiso 0.54560 -0.34260 1.16600 1.000 0.0610 calc R
H64 H Uiso 0.78640 -0.38060 1.16560 1.000 0.0560 calc R
H65 H Uiso 0.85820 -0.42190 1.06270 1.000 0.0610 calc R
H66 H Uiso 0.68910 -0.43170 0.96240 1.000 0.0550 calc R

loop_
_atom_type_symbol
_atom_type_description
_atom_type_scat_dispersion_real
_atom_type_scat_dispersion_imag
_atom_type_scat_source
Ru Ru 0.0552 3.2960 'International Tables Vol C Tables 4.2.6.8 and 6.1.1.4'
P P 0.2955 0.4335 'International Tables Vol C Tables 4.2.6.8 and 6.1.1.4'
Cl Cl 0.3639 0.7018 'International Tables Vol C Tables 4.2.6.8 and 6.1.1.4'
H H 0.0000 0.0000 'International Tables Vol C Tables 4.2.6.8 and 6.1.1.4'
C C 0.0181 0.0091 'International Tables Vol C Tables 4.2.6.8 and 6.1.1.4'

loop_
_geom_angle_atom_site_label_1
_geom_angle_atom_site_label_2
_geom_angle_atom_site_label_3
_geom_angle
_geom_angle_site_symmetry_1
_geom_angle_site_symmetry_2
_geom_angle_site_symmetry_3
_geom_angle_publ_flag
Cl1 Ru1 P1 86.90(7) . . . yes
Cl1 Ru1 P2 89.44(7) . . . yes
Cl1 Ru1 C1 92.2(2) . . . yes
Cl1 Ru1 C2 118.7(2) . . . yes
Cl1 Ru1 C3 153.7(2) . . . yes
Cl1 Ru1 C4 133.9(2) . . . yes
Cl1 Ru1 C5 98.6(2) . . . yes
P1 Ru1 P2 91.32(7) . . . yes
P1 Ru1 C1 143.0(2) . . . yes
P1 Ru1 C2 152.2(2) . . . yes
P1 Ru1 C3 115.6(2) . . . yes
P1 Ru1 C4 92.0(3) . . . yes
P1 Ru1 C5 105.6(2) . . . yes
P2 Ru1 C1 125.6(2) . . . yes
P2 Ru1 C2 99.0(2) . . . yes
P2 Ru1 C3 102.7(2) . . . yes
P2 Ru1 C4 136.7(2) . . . yes
P2 Ru1 C5 161.6(2) . . . yes
C1 Ru1 C2 36.1(3) . . . yes
C1 Ru1 C3 61.8(3) . . . yes
C1 Ru1 C4 62.7(4) . . . yes
C1 Ru1 C5 38.1(3) . . . yes
C2 Ru1 C3 37.0(3) . . . yes
C2 Ru1 C4 63.0(3) . . . yes
C2 Ru1 C5 62.6(3) . . . yes
C3 Ru1 C4 38.8(3) . . . yes
C3 Ru1 C5 63.6(3) . . . yes
C4 Ru1 C5 37.8(3) . . . yes
C34 Ru2 C37 63.0(3) . . . yes
C34 Ru2 C38 38.0(3) . . . yes
C35 Ru2 C36 37.5(3) . . . yes
C35 Ru2 C37 62.2(4) . . . yes
C35 Ru2 C38 62.1(3) . . . yes
C36 Ru2 C37 37.5(3) . . . yes
C36 Ru2 C38 62.1(3) . . . yes
C37 Ru2 C38 36.5(3) . . . yes
P3 Ru2 C38 100.2(2) . . . yes
P4 Ru2 C34 114.7(2) . . . yes
P4 Ru2 C35 92.2(3) . . . yes
Cl2 Ru2 P3 89.19(7) . . . yes
Cl2 Ru2 P4 87.35(7) . . . yes
Cl2 Ru2 C34 154.2(2) . . . yes
Cl2 Ru2 C35 134.6(2) . . . yes
Cl2 Ru2 C36 99.1(2) . . . yes
Cl2 Ru2 C37 91.5(2) . . . yes
Cl2 Ru2 C38 117.9(2) . . . yes
P3 Ru2 P4 91.12(7) . . . yes
P3 Ru2 C34 102.9(2) . . . yes
P3 Ru2 C35 136.2(2) . . . yes
P3 Ru2 C36 162.3(2) . . . yes
P3 Ru2 C37 127.4(2) . . . yes
C34 Ru2 C36 63.6(3) . . . yes
P4 Ru2 C37 141.5(2) . . . yes
P4 Ru2 C38 152.1(2) . . . yes
P4 Ru2 C36 104.8(2) . . . yes
C34 Ru2 C35 37.8(3) . . . yes
Ru1 P1 C6 115.5(3) . . . yes
Ru1 P1 C10 111.1(3) . . . yes
Ru1 P1 C16 118.0(3) . . . yes
C6 P1 C10 104.4(4) . . . yes
C6 P1 C16 103.3(3) . . . yes
C10 P1 C16 103.1(3) . . . yes
C8 P2 C22 99.5(3) . . . yes
C8 P2 C28 103.5(4) . . . yes
Ru1 P2 C28 116.7(2) . . . yes
Ru1 P2 C8 117.2(2) . . . yes
Ru1 P2 C22 115.8(2) . . . yes
C22 P2 C28 101.4(4) . . . yes
Ru2 P3 C39 112.8(2) . . . yes
Ru2 P3 C43 116.8(3) . . . yes
C39 P3 C43 101.8(4) . . . yes
C39 P3 C49 108.4(4) . . . yes
Ru2 P3 C49 115.5(2) . . . yes
C43 P3 C49 100.2(4) . . . yes
Ru2 P4 C55 117.8(3) . . . yes
Ru2 P4 C61 112.5(3) . . . yes
C41 P4 C55 101.9(4) . . . yes
C41 P4 C61 101.8(4) . . . yes
C55 P4 C61 102.9(4) . . . yes
Ru2 P4 C41 117.7(3) . . . yes
Ru1 C1 C2 71.5(5) . . . yes
Ru1 C1 C5 69.5(5) . . . yes
C2 C1 C5 108.8(8) . . . no
C1 C2 C3 109.1(8) . . . no
Ru1 C2 C3 69.4(5) . . . yes
Ru1 C2 C1 72.4(5) . . . yes
Ru1 C3 C4 70.2(4) . . . yes
Ru1 C3 C2 73.6(5) . . . yes
C2 C3 C4 107.8(8) . . . no
Ru1 C4 C3 71.0(4) . . . yes
Ru1 C4 C5 72.6(4) . . . yes
C3 C4 C5 107.9(8) . . . no
Ru1 C5 C1 72.4(4) . . . yes
Ru1 C5 C4 69.7(4) . . . yes
C1 C5 C4 106.5(7) . . . no
C7 C6 C9 112.4(7) . . . no
P1 C6 C7 111.7(5) . . . yes
P1 C6 C9 112.9(5) . . . yes
C6 C7 C8 116.2(7) . . . no
P2 C8 C7 112.5(5) . . . yes
C11 C10 C15 118.5(7) . . . no
P1 C10 C11 120.3(6) . . . yes
P1 C10 C15 121.1(6) . . . yes
C10 C11 C12 119.9(8) . . . no
C11 C12 C13 120.6(9) . . . no
C12 C13 C14 120.0(8) . . . no
C13 C14 C15 119.7(7) . . . no
C10 C15 C14 121.3(7) . . . no
P1 C16 C17 119.3(7) . . . yes
P1 C16 C21 124.1(6) . . . yes
C17 C16 C21 116.6(8) . . . no
C16 C17 C18 122.1(9) . . . no
C17 C18 C19 120.0(9) . . . no
C18 C19 C20 120.1(9) . . . no
C19 C20 C21 119.5(9) . . . no
C16 C21 C20 121.7(9) . . . no
P2 C22 C27 120.5(7) . . . yes
C23 C22 C27 118.1(8) . . . no
P2 C22 C23 121.3(5) . . . yes
C22 C23 C24 120.9(7) . . . no
C23 C24 C25 120.9(8) . . . no
C24 C25 C26 119.5(8) . . . no
C25 C26 C27 120.2(6) . . . no
C22 C27 C26 120.4(8) . . . no
P2 C28 C29 116.9(6) . . . yes
P2 C28 C33 125.2(6) . . . yes
C29 C28 C33 117.9(7) . . . no
C28 C29 C30 121.1(8) . . . no
C29 C30 C31 119.6(8) . . . no
C30 C31 C32 119.1(9) . . . no
C31 C32 C33 121.9(10) . . . no
C28 C33 C32 120.3(8) . . . no
C2 C1 H1A 126.00 . . . no
C5 C1 H1A 126.00 . . . no
Ru1 C1 H1A 125.00 . . . no
C3 C2 H2A 125.00 . . . no
C1 C2 H2A 125.00 . . . no
Ru1 C2 H2A 124.00 . . . no
C2 C3 H3A 126.00 . . . no
Ru1 C3 H3A 122.00 . . . no
C4 C3 H3A 126.00 . . . no
C3 C4 H4A 126.00 . . . no
Ru1 C4 H4A 122.00 . . . no
C5 C4 H4A 126.00 . . . no
C1 C5 H5A 127.00 . . . no
Ru1 C5 H5A 123.00 . . . no
C4 C5 H5A 127.00 . . . no
C9 C6 H6 106.00 . . . no
P1 C6 H6 106.00 . . . no
C7 C6 H6 106.00 . . . no
C6 C7 H7B 108.00 . . . no
C8 C7 H7A 108.00 . . . no
C8 C7 H7B 108.00 . . . no
H7A C7 H7B 107.00 . . . no
C6 C7 H7A 108.00 . . . no
P2 C8 H8A 109.00 . . . no
C7 C8 H8A 109.00 . . . no
C7 C8 H8B 109.00 . . . no
P2 C8 H8B 109.00 . . . no
H8A C8 H8B 108.00 . . . no
C6 C9 H9A 110.00 . . . no
C6 C9 H9B 109.00 . . . no
C6 C9 H9C 109.00 . . . no
H9A C9 H9B 109.00 . . . no
H9A C9 H9C 109.00 . . . no
H9B C9 H9C 109.00 . . . no
C12 C11 H11 120.00 . . . no
C10 C11 H11 120.00 . . . no
C13 C12 H12 120.00 . . . no
C11 C12 H12 120.00 . . . no
C12 C13 H13 120.00 . . . no
C14 C13 H13 120.00 . . . no
C13 C14 H14 120.00 . . . no
C15 C14 H14 120.00 . . . no
C10 C15 H15 119.00 . . . no
C14 C15 H15 119.00 . . . no
C16 C17 H17 119.00 . . . no
C18 C17 H17 119.00 . . . no
C19 C18 H18 120.00 . . . no
C17 C18 H18 120.00 . . . no
C20 C19 H19 120.00 . . . no
C18 C19 H19 120.00 . . . no
C19 C20 H20 120.00 . . . no
C21 C20 H20 120.00 . . . no
C16 C21 H21 119.00 . . . no
C20 C21 H21 119.00 . . . no
C24 C23 H23 120.00 . . . no
C22 C23 H23 119.00 . . . no
C23 C24 H24 120.00 . . . no
C25 C24 H24 120.00 . . . no
C24 C25 H25 120.00 . . . no
C26 C25 H25 120.00 . . . no
C27 C26 H26 120.00 . . . no
C25 C26 H26 120.00 . . . no
C22 C27 H27 120.00 . . . no
C26 C27 H27 120.00 . . . no
C28 C29 H29 119.00 . . . no
C30 C29 H29 120.00 . . . no
C31 C30 H30 120.00 . . . no
C29 C30 H30 120.00 . . . no
C32 C31 H31 120.00 . . . no
C30 C31 H31 121.00 . . . no
C31 C32 H32 119.00 . . . no
C33 C32 H32 119.00 . . . no
C32 C33 H33 120.00 . . . no
C28 C33 H33 120.00 . . . no
Ru2 C34 C35 70.5(4) . . . yes
Ru2 C34 C38 73.1(5) . . . yes
C35 C34 C38 105.8(7) . . . no
Ru2 C35 C34 71.7(4) . . . yes
Ru2 C35 C36 72.9(4) . . . yes
C34 C35 C36 110.4(8) . . . no
Ru2 C36 C35 69.6(4) . . . yes
Ru2 C36 C37 71.3(4) . . . yes
C35 C36 C37 106.2(7) . . . no
Ru2 C37 C36 71.3(5) . . . yes
Ru2 C37 C38 72.9(5) . . . yes
C36 C37 C38 109.3(8) . . . no
Ru2 C38 C34 68.9(5) . . . yes
Ru2 C38 C37 70.6(5) . . . yes
C34 C38 C37 108.2(7) . . . no
P3 C39 C40 115.3(5) . . . yes
P3 C39 C42 115.1(5) . . . yes
C40 C39 C42 112.2(7) . . . no
C39 C40 C41 115.8(7) . . . no
P4 C41 C40 110.5(6) . . . yes
P3 C43 C44 122.5(6) . . . yes
P3 C43 C48 118.9(6) . . . yes
C44 C43 C48 118.5(8) . . . no
C43 C44 C45 121.4(7) . . . no
C44 C45 C46 120.0(7) . . . no
C45 C46 C47 119.9(8) . . . no
C46 C47 C48 119.6(8) . . . no
C43 C48 C47 120.6(7) . . . no
P3 C49 C50 124.6(6) . . . yes
P3 C49 C54 118.0(6) . . . yes
C50 C49 C54 117.4(7) . . . no
C49 C50 C51 120.8(7) . . . no
C50 C51 C52 120.3(8) . . . no
C51 C52 C53 119.5(9) . . . no
C52 C53 C54 120.2(9) . . . no
C49 C54 C53 121.8(8) . . . no
P4 C55 C56 119.0(7) . . . yes
P4 C55 C60 120.3(7) . . . yes
C56 C55 C60 120.7(9) . . . no
C55 C56 C57 120.2(9) . . . no
C56 C57 C58 118.9(9) . . . no
C57 C58 C59 121.0(11) . . . no
C58 C59 C60 121.3(10) . . . no
C55 C60 C59 117.9(10) . . . no
P4 C61 C62 121.3(7) . . . yes
P4 C61 C66 119.8(6) . . . yes
C62 C61 C66 118.6(8) . . . no
C61 C62 C63 120.1(9) . . . no
C62 C63 C64 121.5(8) . . . no
C63 C64 C65 118.6(8) . . . no
C64 C65 C66 120.7(9) . . . no
C61 C66 C65 120.5(8) . . . no
Ru2 C34 H34A 121.00 . . . no
C35 C34 H34A 127.00 . . . no
C38 C34 H34A 127.00 . . . no
Ru2 C35 H35A 122.00 . . . no
C34 C35 H35A 125.00 . . . no
C36 C35 H35A 125.00 . . . no
Ru2 C36 H36A 124.00 . . . no
C35 C36 H36A 127.00 . . . no
C37 C36 H36A 127.00 . . . no
Ru2 C37 H37A 122.00 . . . no
C36 C37 H37A 125.00 . . . no
C38 C37 H37A 125.00 . . . no
Ru2 C38 H38A 126.00 . . . no
C34 C38 H38A 126.00 . . . no
C37 C38 H38A 126.00 . . . no
P3 C39 H39 104.00 . . . no
C40 C39 H39 104.00 . . . no
C42 C39 H39 104.00 . . . no
C39 C40 H40A 108.00 . . . no
C39 C40 H40B 108.00 . . . no
C41 C40 H40A 108.00 . . . no
C41 C40 H40B 108.00 . . . no
H40A C40 H40B 108.00 . . . no
P4 C41 H41A 110.00 . . . no
P4 C41 H41B 110.00 . . . no
C40 C41 H41A 109.00 . . . no
C40 C41 H41B 109.00 . . . no
H41A C41 H41B 108.00 . . . no
C39 C42 H42A 110.00 . . . no
C39 C42 H42B 110.00 . . . no
C39 C42 H42C 110.00 . . . no
H42A C42 H42B 109.00 . . . no
H42A C42 H42C 109.00 . . . no
H42B C42 H42C 109.00 . . . no
C43 C44 H44 119.00 . . . no
C45 C44 H44 119.00 . . . no
C44 C45 H45 120.00 . . . no
C46 C45 H45 120.00 . . . no
C45 C46 H46 120.00 . . . no
C47 C46 H46 120.00 . . . no
C46 C47 H47 120.00 . . . no
C48 C47 H47 120.00 . . . no
C43 C48 H48 120.00 . . . no
C47 C48 H48 120.00 . . . no
C49 C50 H50 120.00 . . . no
C51 C50 H50 120.00 . . . no
C50 C51 H51 120.00 . . . no
C52 C51 H51 120.00 . . . no
C51 C52 H52 120.00 . . . no
C53 C52 H52 120.00 . . . no
C52 C53 H53 120.00 . . . no
C54 C53 H53 120.00 . . . no
C49 C54 H54 119.00 . . . no
C53 C54 H54 119.00 . . . no
C55 C56 H56 120.00 . . . no
C57 C56 H56 120.00 . . . no
C56 C57 H57 121.00 . . . no
C58 C57 H57 121.00 . . . no
C57 C58 H58 120.00 . . . no
C59 C58 H58 119.00 . . . no
C58 C59 H59 119.00 . . . no
C60 C59 H59 119.00 . . . no
C55 C60 H60 121.00 . . . no
C59 C60 H60 121.00 . . . no
C61 C62 H62 120.00 . . . no
C63 C62 H62 120.00 . . . no
C62 C63 H63 119.00 . . . no
C64 C63 H63 119.00 . . . no
C63 C64 H64 121.00 . . . no
C65 C64 H64 121.00 . . . no
C64 C65 H65 120.00 . . . no
C66 C65 H65 120.00 . . . no
C61 C66 H66 120.00 . . . no
C65 C66 H66 120.00 . . . no

loop_
_geom_bond_atom_site_label_1
_geom_bond_atom_site_label_2
_geom_bond_distance
_geom_bond_site_symmetry_1
_geom_bond_site_symmetry_2
_geom_bond_publ_flag
Ru1 Cl1 2.434(2) . . yes
Ru1 P1 2.264(2) . . yes
Ru1 P2 2.2932(16) . . yes
Ru1 C1 2.248(9) . . yes
Ru1 C2 2.236(9) . . yes
Ru1 C3 2.181(9) . . yes
Ru1 C4 2.171(6) . . yes
Ru1 C5 2.209(7) . . yes
Ru2 C38 2.258(9) . . yes
Ru2 Cl2 2.441(2) . . yes
Ru2 P3 2.2968(16) . . yes
Ru2 P4 2.249(2) . . yes
Ru2 C34 2.201(9) . . yes
Ru2 C35 2.186(6) . . yes
Ru2 C36 2.228(7) . . yes
Ru2 C37 2.227(9) . . yes
P1 C10 1.846(8) . . yes
P1 C16 1.813(9) . . yes
P1 C6 1.845(8) . . yes
P2 C8 1.860(8) . . yes
P2 C22 1.840(8) . . yes
P2 C28 1.837(8) . . yes
P3 C39 1.844(8) . . yes
P3 C43 1.835(9) . . yes
P3 C49 1.821(8) . . yes
P4 C61 1.829(8) . . yes
P4 C55 1.860(10) . . yes
P4 C41 1.849(9) . . yes
C1 C5 1.454(12) . . no
C1 C2 1.388(12) . . no
C2 C3 1.403(13) . . no
C3 C4 1.446(11) . . no
C4 C5 1.417(13) . . no
C6 C9 1.533(12) . . no
C6 C7 1.527(11) . . no
C7 C8 1.558(12) . . no
C10 C11 1.401(11) . . no
C10 C15 1.364(10) . . no
C11 C12 1.389(12) . . no
C12 C13 1.360(13) . . no
C13 C14 1.375(13) . . no
C14 C15 1.391(10) . . no
C16 C17 1.414(11) . . no
C16 C21 1.374(13) . . no
C17 C18 1.350(14) . . no
C18 C19 1.397(15) . . no
C19 C20 1.351(15) . . no
C20 C21 1.413(14) . . no
C22 C27 1.419(9) . . no
C22 C23 1.377(12) . . no
C23 C24 1.389(12) . . no
C24 C25 1.367(11) . . no
C25 C26 1.393(12) . . no
C26 C27 1.378(12) . . no
C28 C29 1.394(11) . . no
C28 C33 1.374(12) . . no
C29 C30 1.376(12) . . no
C30 C31 1.386(15) . . no
C31 C32 1.348(14) . . no
C32 C33 1.374(13) . . no
C1 H1A 0.9500 . . no
C2 H2A 0.9500 . . no
C3 H3A 0.9500 . . no
C4 H4A 0.9500 . . no
C5 H5A 0.9500 . . no
C6 H6 1.0000 . . no
C7 H7B 0.9900 . . no
C7 H7A 0.9900 . . no
C8 H8A 0.9900 . . no
C8 H8B 0.9900 . . no
C9 H9A 0.9800 . . no
C9 H9B 0.9800 . . no
C9 H9C 0.9800 . . no
C11 H11 0.9500 . . no
C12 H12 0.9500 . . no
C13 H13 0.9500 . . no
C14 H14 0.9500 . . no
C15 H15 0.9500 . . no
C17 H17 0.9500 . . no
C18 H18 0.9500 . . no
C19 H19 0.9500 . . no
C20 H20 0.9500 . . no
C21 H21 0.9500 . . no
C23 H23 0.9500 . . no
C24 H24 0.9500 . . no
C25 H25 0.9500 . . no
C26 H26 0.9500 . . no
C27 H27 0.9500 . . no
C29 H29 0.9500 . . no
C30 H30 0.9500 . . no
C31 H31 0.9500 . . no
C32 H32 0.9500 . . no
C33 H33 0.9500 . . no
C34 C35 1.422(11) . . no
C34 C38 1.453(13) . . no
C35 C36 1.420(13) . . no
C36 C37 1.431(12) . . no
C37 C38 1.406(12) . . no
C39 C40 1.521(12) . . no
C39 C42 1.551(8) . . no
C40 C41 1.535(11) . . no
C43 C44 1.396(10) . . no
C43 C48 1.374(12) . . no
C44 C45 1.379(12) . . no
C45 C46 1.377(13) . . no
C46 C47 1.390(11) . . no
C47 C48 1.409(12) . . no
C49 C50 1.429(12) . . no
C49 C54 1.387(11) . . no
C50 C51 1.382(12) . . no
C51 C52 1.391(13) . . no
C52 C53 1.395(14) . . no
C53 C54 1.382(12) . . no
C55 C56 1.375(13) . . no
C55 C60 1.414(14) . . no
C56 C57 1.419(15) . . no
C57 C58 1.352(18) . . no
C58 C59 1.400(16) . . no
C59 C60 1.373(16) . . no
C61 C62 1.429(12) . . no
C61 C66 1.367(12) . . no
C62 C63 1.359(12) . . no
C63 C64 1.395(14) . . no
C64 C65 1.381(13) . . no
C65 C66 1.405(13) . . no
C34 H34A 0.9500 . . no
C35 H35A 0.9500 . . no
C36 H36A 0.9500 . . no
C37 H37A 0.9500 . . no
C38 H38A 0.9500 . . no
C39 H39 1.0000 . . no
C40 H40A 0.9900 . . no
C40 H40B 0.9900 . . no
C41 H41A 0.9900 . . no
C41 H41B 0.9900 . . no
C42 H42A 0.9800 . . no
C42 H42B 0.9800 . . no
C42 H42C 0.9800 . . no
C44 H44 0.9500 . . no
C45 H45 0.9500 . . no
C46 H46 0.9500 . . no
C47 H47 0.9500 . . no
C48 H48 0.9500 . . no
C50 H50 0.9500 . . no
C51 H51 0.9500 . . no
C52 H52 0.9500 . . no
C53 H53 0.9500 . . no
C54 H54 0.9500 . . no
C56 H56 0.9500 . . no
C57 H57 0.9500 . . no
C58 H58 0.9500 . . no
C59 H59 0.9500 . . no
C60 H60 0.9500 . . no
C62 H62 0.9500 . . no
C63 H63 0.9500 . . no
C64 H64 0.9500 . . no
C65 H65 0.9500 . . no
C66 H66 0.9500 . . no

loop_
_geom_contact_atom_site_label_1
_geom_contact_atom_site_label_2
_geom_contact_distance
_geom_contact_site_symmetry_1
_geom_contact_site_symmetry_2
_geom_contact_publ_flag
Ru1 H17 3.1200 . . no
Ru1 H23 3.1500 . . no
Ru1 H29 3.5800 . . no
Ru2 H48 3.1700 . . no
Ru2 H54 3.5900 . . no
Ru2 H56 3.1200 . . no
Cl1 C5 3.523(8) . . no
Cl1 C6 3.457(8) . . no
Cl1 C8 3.640(8) . . no
Cl1 C11 3.501(9) . . no
Cl1 C23 3.528(9) . . no
Cl1 C46 3.566(9) . 1_565 no
Cl1 C47 3.537(9) . 1_565 no
Cl1 P2 3.328(3) . . no
Cl1 C1 3.376(9) . . no
Cl1 P1 3.233(3) . . no
Cl2 C66 3.495(10) . . no
Cl2 C24 3.643(9) . 1_545 no
Cl2 C25 3.565(9) . 1_545 no
Cl2 P4 3.242(3) . . no
Cl2 C41 3.496(9) . . no
Cl2 C48 3.508(9) . . no
Cl2 P3 3.328(3) . . no
Cl2 C36 3.556(8) . . no
Cl2 C37 3.346(9) . . no
Cl2 C39 3.488(8) . . no
Cl1 H30 2.8400 . 1_455 no
Cl1 H46 2.9800 . 1_565 no
Cl1 H47 2.9300 . 1_565 no
Cl1 H6 2.8100 . . no
Cl1 H11 3.0000 . . no
Cl1 H23 2.8200 . . no
Cl2 H24 3.1100 . 1_545 no
Cl2 H25 2.9600 . 1_545 no
Cl2 H41B 2.9800 . . no
Cl2 H48 2.7200 . . no
Cl2 H53 2.9000 . 1_655 no
Cl2 H66 2.9000 . . no
Cl2 H39 2.8000 . . no
P1 C8 3.472(6) . . no
P1 Cl1 3.233(3) . . no
P1 P2 3.259(3) . . no
P1 C5 3.562(9) . . no
P1 C4 3.191(9) . . no
P2 Cl1 3.328(3) . . no
P2 P1 3.259(3) . . no
P2 C2 3.444(9) . . no
P2 C3 3.495(8) . . no
P2 C6 3.444(8) . . no
P3 P4 3.246(3) . . no
P3 Cl2 3.328(3) . . no
P3 C38 3.493(9) . . no
P3 C41 3.503(9) . . no
P3 C34 3.518(8) . . no
P4 C39 3.369(6) . . no
P4 C35 3.197(9) . . no
P4 C36 3.548(9) . . no
P4 P3 3.246(3) . . no
P4 Cl2 3.242(3) . . no
P1 H4A 3.1200 . . no
P4 H35A 3.1400 . . no
C1 Cl1 3.376(9) . . no
C1 C3 2.273(13) . . no
C1 C4 2.300(14) . . no
C2 P2 3.444(9) . . no
C2 C4 2.302(12) . . no
C2 C19 3.596(12) . 2_756 no
C2 C5 2.310(11) . . no
C3 C29 3.342(11) . . no
C3 C19 3.440(13) . 2_756 no
C3 C5 2.315(11) . . no
C3 P2 3.495(8) . . no
C3 C1 2.273(13) . . no
C4 C2 2.302(12) . . no
C4 C1 2.300(14) . . no
C4 C17 3.588(14) . . no
C4 P1 3.191(9) . . no
C5 C2 2.310(11) . . no
C5 C42 3.433(8) . 2_656 no
C5 C3 2.315(11) . . no
C5 P1 3.562(9) . . no
C5 Cl1 3.523(8) . . no
C7 C33 3.436(11) . . no
C9 C21 3.260(12) . . no
C9 C42 3.597(12) . . no
C9 C11 3.350(12) . . no
C11 Cl1 3.501(9) . . no
C11 C9 3.350(12) . . no
C15 C21 3.218(11) . . no
C17 C4 3.588(14) . . no
C17 C28 3.549(11) . . no
C19 C51 3.541(11) . 1_655 no
C19 C2 3.596(12) . 2_746 no
C19 C3 3.440(13) . 2_746 no
C21 C15 3.218(11) . . no
C21 C9 3.260(12) . . no
C23 Cl1 3.528(9) . . no
C24 Cl2 3.643(9) . 1_565 no
C25 Cl2 3.565(9) . 1_565 no
C27 C29 3.596(11) . . no
C28 C17 3.549(11) . . no
C29 C27 3.596(11) . . no
C29 C3 3.342(11) . . no
C30 C64 3.579(13) . 2_757 no
C32 C58 3.518(12) . 1_655 no
C32 C59 3.595(11) . 1_655 no
C33 C7 3.436(11) . . no
C34 P3 3.518(8) . . no
C34 C58 3.394(14) . 2_547 no
C34 C54 3.351(10) . . no
C34 C37 2.315(12) . . no
C34 C36 2.334(11) . . no
C35 C38 2.293(12) . . no
C35 P4 3.197(9) . . no
C35 C56 3.579(14) . . no
C35 C37 2.280(13) . . no
C36 Cl2 3.556(8) . . no
C36 C38 2.314(11) . . no
C36 C34 2.334(11) . . no
C36 P4 3.548(9) . . no
C37 Cl2 3.346(9) . . no
C37 C34 2.315(12) . . no
C37 C35 2.280(13) . . no
C38 P3 3.493(9) . . no
C38 C58 3.580(13) . 2_547 no
C38 C36 2.314(11) . . no
C38 C35 2.293(12) . . no
C40 C50 3.468(11) . . no
C42 C44 3.255(11) . . no
C42 C9 3.597(12) . . no
C42 C50 3.436(11) . . no
C42 C5 3.433(8) . 2_646 no
C44 C42 3.255(11) . . no
C44 C54 3.410(10) . . no
C46 Cl1 3.566(9) . 1_545 no
C47 Cl1 3.537(9) . 1_545 no
C48 Cl2 3.508(9) . . no
C49 C56 3.494(11) . . no
C50 C42 3.436(11) . . no
C50 C40 3.468(11) . . no
C50 C56 3.595(10) . . no
C51 C19 3.541(11) . 1_455 no
C54 C44 3.410(10) . . no
C54 C34 3.351(10) . . no
C56 C35 3.579(14) . . no
C56 C50 3.595(10) . . no
C56 C49 3.494(11) . . no
C58 C34 3.394(14) . 2_557 no
C58 C32 3.518(12) . 1_455 no
C58 C38 3.580(13) . 2_557 no
C59 C32 3.595(11) . 1_455 no
C60 C62 3.254(13) . . no
C62 C60 3.254(13) . . no
C64 C30 3.579(13) . 2_747 no
C66 Cl2 3.495(10) . . no
C1 H2A 2.0900 . . no
C1 H5A 2.1600 . . no
C2 H29 2.9200 . . no
C2 H1A 2.0900 . . no
C2 H19 3.0800 . 2_756 no
C2 H3A 2.1100 . . no
C3 H4A 2.1500 . . no
C3 H19 2.7200 . 2_756 no
C3 H29 2.8100 . . no
C3 H2A 2.1000 . . no
C3 H17 2.8900 . . no
C4 H3A 2.1500 . . no
C4 H5A 2.1300 . . no
C4 H19 2.8200 . 2_756 no
C5 H4A 2.1200 . . no
C5 H1A 2.1500 . . no
C5 H42A 3.1000 . 2_656 no
C6 H11 2.8500 . . no
C7 H31 3.1000 . 1_455 no
C7 H33 2.8000 . . no
C8 H33 2.6800 . . no
C9 H40B 2.9100 . . no
C9 H11 3.0900 . . no
C9 H42A 2.9400 . . no
C9 H21 2.8300 . . no
C10 H9C 2.6900 . . no
C10 H21 2.8600 . . no
C11 H6 3.0000 . . no
C11 H9C 2.6400 . . no
C13 H1A 3.0500 . 2_646 no
C14 H1A 2.9600 . 2_646 no
C15 H21 2.8900 . . no
C15 H1A 3.0000 . 2_646 no
C16 H7A 2.8400 . . no
C16 H9B 2.8900 . . no
C16 H15 2.7500 . . no
C17 H51 3.0600 . 1_655 no
C18 H51 2.9900 . 1_655 no
C19 H51 3.1000 . 1_655 no
C20 H46 3.0100 . 2_656 no
C21 H15 2.8100 . . no
C21 H9B 2.6100 . . no
C25 H38A 3.0300 . 1_665 no
C25 H62 2.9500 . 2_657 no
C26 H38A 2.9700 . 1_665 no
C26 H65 3.0800 . 2_757 no
C26 H62 2.8100 . 2_657 no
C27 H65 3.0600 . 2_757 no
C27 H8A 3.0700 . . no
C28 H17 2.8000 . . no
C28 H27 2.7400 . . no
C29 H64 2.9700 . 2_757 no
C29 H17 3.0700 . . no
C29 H3A 2.7400 . . no
C30 H6 3.0200 . 1_655 no
C30 H64 2.9900 . 2_757 no
C31 H6 3.0600 . 1_655 no
C33 H7A 2.7900 . . no
C33 H8A 2.8600 . . no
C34 H58 2.7000 . 2_547 no
C34 H54 2.8400 . . no
C34 H56 2.8300 . . no
C34 H35A 2.1100 . . no
C34 H38A 2.1500 . . no
C35 H56 3.1000 . . no
C35 H58 2.7500 . 2_547 no
C35 H34A 2.1300 . . no
C35 H36A 2.1300 . . no
C36 H37A 2.1300 . . no
C36 H35A 2.1100 . . no
C37 H60 3.1000 . 2_647 no
C37 H36A 2.1400 . . no
C37 H38A 2.1100 . . no
C38 H34A 2.1600 . . no
C38 H54 2.9900 . . no
C38 H37A 2.1000 . . no
C38 H58 3.0800 . 2_547 no
C39 H50 2.8200 . . no
C40 H50 2.8300 . . no
C40 H52 3.0900 . 1_655 no
C40 H9A 2.9900 . . no
C41 H66 2.8300 . . no
C42 H50 2.8700 . . no
C42 H9A 3.0900 . . no
C42 H5A 2.9800 . 2_646 no
C43 H42C 2.5900 . . no
C43 H54 3.0900 . . no
C44 H42C 2.5500 . . no
C45 H15 3.0500 . 2_646 no
C45 H2A 2.9600 . 1_445 no
C46 H2A 3.0500 . 1_445 no
C46 H15 3.0700 . 2_646 no
C47 H63 3.0100 . 2_647 no
C49 H40A 3.1000 . . no
C49 H56 2.7900 . . no
C49 H44 2.6300 . . no
C50 H42B 2.8000 . . no
C50 H40A 2.7700 . . no
C53 H13 2.9800 . 2_546 no
C54 H44 3.0300 . . no
C54 H56 3.0700 . . no
C54 H13 3.0700 . 2_546 no
C54 H34A 2.7500 . . no
C55 H62 2.7700 . . no
C55 H40A 2.8800 . . no
C58 H32 3.0700 . 1_455 no
C59 H25 3.0600 . 2_647 no
C60 H41A 2.9500 . . no
C60 H62 2.8900 . . no
C61 H37A 3.0100 . 2_657 no
C61 H60 2.9200 . . no
C62 H60 3.0000 . . no
C62 H37A 2.9100 . 2_657 no
C63 H37A 2.9400 . 2_657 no
C64 H37A 3.1000 . 2_657 no
C66 H41B 2.8800 . . no
H1A C13 3.0500 . 2_656 no
H1A C14 2.9600 . 2_656 no
H1A C15 3.0000 . 2_656 no
H2A H29 2.5600 . . no
H2A C45 2.9600 . 1_665 no
H2A C46 3.0500 . 1_665 no
H3A H17 2.4700 . . no
H3A C29 2.7400 . . no
H3A H29 2.3400 . . no
H4A H15 2.5800 . . no
H5A C42 2.9800 . 2_656 no
H5A H42A 2.4400 . 2_656 no
H6 C11 3.0000 . . no
H6 C30 3.0200 . 1_455 no
H6 Cl1 2.8100 . . no
H6 H8B 2.4500 . . no
H6 H11 2.3700 . . no
H6 C31 3.0600 . 1_455 no
H6 H30 2.5600 . 1_455 no
H7A H33 2.2100 . . no
H7A H51 2.4800 . 1_655 no
H7A C33 2.7900 . . no
H7A C16 2.8400 . . no
H7B H9A 2.4000 . . no
H7B H40B 2.5200 . . no
H8A C27 3.0700 . . no
H8A C33 2.8600 . . no
H8A H33 2.2900 . . no
H8B H6 2.4500 . . no
H9A H40B 2.1500 . . no
H9A C40 2.9900 . . no
H9A C42 3.0900 . . no
H9A H7B 2.4000 . . no
H9B H21 2.2600 . . no
H9B H42A 2.4800 . . no
H9B C21 2.6100 . . no
H9B C16 2.8900 . . no
H9C C11 2.6400 . . no
H9C H11 2.5000 . . no
H9C C10 2.6900 . . no
H11 C9 3.0900 . . no
H11 Cl1 3.0000 . . no
H11 C6 2.8500 . . no
H11 H9C 2.5000 . . no
H11 H6 2.3700 . . no
H12 H45 2.5600 . 2_556 no
H13 C53 2.9800 . 2_556 no
H13 C54 3.0700 . 2_556 no
H14 H24 2.5100 . 2_646 no
H15 C16 2.7500 . . no
H15 C45 3.0500 . 2_656 no
H15 C46 3.0700 . 2_656 no
H15 C21 2.8100 . . no
H15 H4A 2.5800 . . no
H17 Ru1 3.1200 . . no
H17 C29 3.0700 . . no
H17 C3 2.8900 . . no
H17 C28 2.8000 . . no
H17 H3A 2.4700 . . no
H19 C2 3.0800 . 2_746 no
H19 C3 2.7200 . 2_746 no
H19 C4 2.8200 . 2_746 no
H21 C9 2.8300 . . no
H21 C10 2.8600 . . no
H21 C15 2.8900 . . no
H21 H9B 2.2600 . . no
H23 Ru1 3.1500 . . no
H23 Cl1 2.8200 . . no
H24 H14 2.5100 . 2_656 no
H24 Cl2 3.1100 . 1_565 no
H25 Cl2 2.9600 . 1_565 no
H25 C59 3.0600 . 2_657 no
H26 H65 2.5400 . 2_757 no
H27 C28 2.7400 . . no
H27 H65 2.5200 . 2_757 no
H29 C2 2.9200 . . no
H29 C3 2.8100 . . no
H29 Ru1 3.5800 . . no
H29 H3A 2.3400 . . no
H29 H2A 2.5600 . . no
H30 Cl1 2.8400 . 1_655 no
H30 H6 2.5600 . 1_655 no
H31 C7 3.1000 . 1_655 no
H32 H40A 2.5100 . 1_655 no
H32 C58 3.0700 . 1_655 no
H33 C7 2.8000 . . no
H33 H8A 2.2900 . . no
H33 C8 2.6800 . . no
H33 H7A 2.2100 . . no
H34A C54 2.7500 . . no
H34A H54 2.3600 . . no
H34A H56 2.4100 . . no
H37A C61 3.0100 . 2_647 no
H37A C62 2.9100 . 2_647 no
H37A C63 2.9400 . 2_647 no
H37A C64 3.1000 . 2_647 no
H37A H60 2.5300 . 2_647 no
H38A C25 3.0300 . 1_445 no
H38A C26 2.9700 . 1_445 no
H39 Cl2 2.8000 . . no
H39 H41B 2.3700 . . no
H39 H53 2.5700 . 1_655 no
H40A C49 3.1000 . . no
H40A C50 2.7700 . . no
H40A C55 2.8800 . . no
H40A H32 2.5100 . 1_455 no
H40A H50 2.1500 . . no
H40B C9 2.9100 . . no
H40B H7B 2.5200 . . no
H40B H9A 2.1500 . . no
H40B H42A 2.3800 . . no
H40B H52 2.5700 . 1_655 no
H41A C60 2.9500 . . no
H41A H60 2.5800 . . no
H41B Cl2 2.9800 . . no
H41B C66 2.8800 . . no
H41B H39 2.3700 . . no
H41B H66 2.2700 . . no
H42A C9 2.9400 . . no
H42A H9B 2.4800 . . no
H42A H40B 2.3800 . . no
H42A C5 3.1000 . 2_646 no
H42A H5A 2.4400 . 2_646 no
H42B C50 2.8000 . . no
H42B H50 2.1700 . . no
H42C C43 2.5900 . . no
H42C C44 2.5500 . . no
H44 C49 2.6300 . . no
H44 C54 3.0300 . . no
H45 H12 2.5600 . 2_546 no
H46 Cl1 2.9800 . 1_545 no
H46 C20 3.0100 . 2_646 no
H47 Cl1 2.9300 . 1_545 no
H47 H63 2.3400 . 2_647 no
H48 Ru2 3.1700 . . no
H48 Cl2 2.7200 . . no
H50 C39 2.8200 . . no
H50 C40 2.8300 . . no
H50 C42 2.8700 . . no
H50 H40A 2.1500 . . no
H50 H42B 2.1700 . . no
H51 C17 3.0600 . 1_455 no
H51 C18 2.9900 . 1_455 no
H51 C19 3.1000 . 1_455 no
H51 H7A 2.4800 . 1_455 no
H52 C40 3.0900 . 1_455 no
H52 H40B 2.5700 . 1_455 no
H53 Cl2 2.9000 . 1_455 no
H53 H39 2.5700 . 1_455 no
H54 Ru2 3.5900 . . no
H54 C34 2.8400 . . no
H54 C38 2.9900 . . no
H54 C43 3.0900 . . no
H54 H34A 2.3600 . . no
H56 Ru2 3.1200 . . no
H56 C34 2.8300 . . no
H56 C35 3.1000 . . no
H56 C49 2.7900 . . no
H56 C54 3.0700 . . no
H56 H34A 2.4100 . . no
H58 C34 2.7000 . 2_557 no
H58 C35 2.7500 . 2_557 no
H58 C38 3.0800 . 2_557 no
H60 C61 2.9200 . . no
H60 C62 3.0000 . . no
H60 H41A 2.5800 . . no
H60 C37 3.1000 . 2_657 no
H60 H37A 2.5300 . 2_657 no
H62 C55 2.7700 . . no
H62 C60 2.8900 . . no
H62 C25 2.9500 . 2_647 no
H62 C26 2.8100 . 2_647 no
H63 C47 3.0100 . 2_657 no
H63 H47 2.3400 . 2_657 no
H64 C29 2.9700 . 2_747 no
H64 C30 2.9900 . 2_747 no
H65 C26 3.0800 . 2_747 no
H65 C27 3.0600 . 2_747 no
H65 H26 2.5400 . 2_747 no
H65 H27 2.5200 . 2_747 no
H66 Cl2 2.9000 . . no
H66 C41 2.8300 . . no
H66 H41B 2.2700 . . no

loop_
_geom_hbond_atom_site_label_D
_geom_hbond_atom_site_label_H
_geom_hbond_atom_site_label_A
_geom_hbond_distance_DH
_geom_hbond_distance_HA
_geom_hbond_distance_DA
_geom_hbond_angle_DHA
_geom_hbond_site_symmetry_A
_geom_hbond_publ_flag
C6 H6 Cl1 1.0000 2.8100 3.457(8) 123.00 . yes
C23 H23 Cl1 0.9500 2.8200 3.528(9) 132.00 . yes
C39 H39 Cl2 1.0000 2.8000 3.488(8) 126.00 . yes
C48 H48 Cl2 0.9500 2.7200 3.508(9) 141.00 . yes

loop_
_geom_torsion_atom_site_label_1
_geom_torsion_atom_site_label_2
_geom_torsion_atom_site_label_3
_geom_torsion_atom_site_label_4
_geom_torsion
_geom_torsion_site_symmetry_1
_geom_torsion_site_symmetry_2
_geom_torsion_site_symmetry_3
_geom_torsion_site_symmetry_4
_geom_torsion_publ_flag
Cl1 Ru1 P1 C6 -49.2(3) . . . . no
P2 Ru1 P1 C6 40.2(3) . . . . no
C1 Ru1 P1 C6 -138.8(5) . . . . no
C2 Ru1 P1 C6 152.5(5) . . . . no
C3 Ru1 P1 C6 144.9(4) . . . . no
C4 Ru1 P1 C6 177.0(3) . . . . no
C5 Ru1 P1 C6 -147.3(4) . . . . no
Cl1 Ru1 P1 C10 69.4(3) . . . . no
P2 Ru1 P1 C10 158.7(3) . . . . no
C1 Ru1 P1 C10 -20.2(5) . . . . no
C2 Ru1 P1 C10 -89.0(5) . . . . no
C3 Ru1 P1 C10 -96.5(4) . . . . no
C4 Ru1 P1 C10 -64.4(3) . . . . no
C5 Ru1 P1 C10 -28.7(4) . . . . no
Cl1 Ru1 P1 C16 -172.0(2) . . . . no
P2 Ru1 P1 C16 -82.7(2) . . . . no
C1 Ru1 P1 C16 98.4(5) . . . . no
C2 Ru1 P1 C16 29.6(5) . . . . no
C3 Ru1 P1 C16 22.1(3) . . . . no
C4 Ru1 P1 C16 54.2(3) . . . . no
C5 Ru1 P1 C16 89.9(3) . . . . no
Cl1 Ru1 P2 C8 50.3(3) . . . . no
P1 Ru1 P2 C8 -36.6(3) . . . . no
C1 Ru1 P2 C8 142.7(4) . . . . no
C2 Ru1 P2 C8 169.3(4) . . . . no
C3 Ru1 P2 C8 -153.2(4) . . . . no
C4 Ru1 P2 C8 -130.9(5) . . . . no
Cl1 Ru1 P2 C22 -66.8(3) . . . . no
P1 Ru1 P2 C22 -153.6(3) . . . . no
C1 Ru1 P2 C22 25.6(4) . . . . no
C2 Ru1 P2 C22 52.2(4) . . . . no
C3 Ru1 P2 C22 89.8(4) . . . . no
C4 Ru1 P2 C22 112.0(5) . . . . no
Cl1 Ru1 P2 C28 173.9(3) . . . . no
P1 Ru1 P2 C28 87.0(3) . . . . no
C1 Ru1 P2 C28 -93.8(4) . . . . no
C2 Ru1 P2 C28 -67.1(4) . . . . no
C3 Ru1 P2 C28 -29.6(4) . . . . no
C4 Ru1 P2 C28 -7.4(5) . . . . no
Cl1 Ru1 C1 C2 139.8(5) . . . . no
P1 Ru1 C1 C2 -132.5(4) . . . . no
P2 Ru1 C1 C2 48.9(6) . . . . no
C3 Ru1 C1 C2 -36.7(5) . . . . no
C4 Ru1 C1 C2 -80.8(5) . . . . no
C5 Ru1 C1 C2 -119.1(7) . . . . no
Cl1 Ru1 C1 C5 -101.1(5) . . . . no
P1 Ru1 C1 C5 -13.3(7) . . . . no
P2 Ru1 C1 C5 168.0(4) . . . . no
C2 Ru1 C1 C5 119.1(7) . . . . no
C3 Ru1 C1 C5 82.5(5) . . . . no
C4 Ru1 C1 C5 38.4(5) . . . . no
C2 Ru1 C3 C4 -116.4(7) . . . . no
C5 Ru1 C3 C4 -37.6(5) . . . . no
C5 Ru1 C2 C3 -81.7(5) . . . . no
C4 Ru1 C2 C1 80.0(5) . . . . no
C5 Ru1 C2 C1 37.4(5) . . . . no
Cl1 Ru1 C4 C3 142.2(4) . . . . no
Cl1 Ru1 C2 C1 -47.4(5) . . . . no
P1 Ru1 C2 C1 107.8(6) . . . . no
P2 Ru1 C2 C1 -141.7(5) . . . . no
C3 Ru1 C2 C1 119.1(7) . . . . no
C3 Ru1 C4 C5 -116.7(8) . . . . no
C4 Ru1 C3 C2 116.4(7) . . . . no
Cl1 Ru1 C2 C3 -166.5(4) . . . . no
P1 Ru1 C2 C3 -11.3(8) . . . . no
P2 Ru1 C2 C3 99.2(4) . . . . no
C1 Ru1 C2 C3 -119.1(7) . . . . no
C4 Ru1 C2 C3 -39.1(5) . . . . no
C1 Ru1 C3 C2 35.7(5) . . . . no
C1 Ru1 C4 C3 78.0(6) . . . . no
C5 Ru1 C3 C2 78.8(5) . . . . no
Cl1 Ru1 C5 C1 82.6(5) . . . . no
Cl1 Ru1 C3 C2 27.6(8) . . . . no
P1 Ru1 C3 C2 174.2(4) . . . . no
P2 Ru1 C3 C2 -88.1(4) . . . . no
C2 Ru1 C4 C5 -79.4(6) . . . . no
C2 Ru1 C5 C1 -35.4(5) . . . . no
C2 Ru1 C4 C3 37.3(5) . . . . no
Cl1 Ru1 C3 C4 -88.7(7) . . . . no
P1 Ru1 C3 C4 57.8(6) . . . . no
P2 Ru1 C3 C4 155.5(5) . . . . no
C1 Ru1 C3 C4 -80.7(6) . . . . no
P2 Ru1 C4 C3 -36.1(7) . . . . no
C3 Ru1 C5 C4 38.7(5) . . . . no
C3 Ru1 C5 C1 -77.1(5) . . . . no
C5 Ru1 C4 C3 116.7(8) . . . . no
Cl1 Ru1 C4 C5 25.5(7) . . . . no
P1 Ru1 C4 C5 113.1(5) . . . . no
P1 Ru1 C4 C3 -130.2(5) . . . . no
C1 Ru1 C4 C5 -38.7(5) . . . . no
Cl1 Ru1 C5 C4 -161.7(5) . . . . no
P1 Ru1 C5 C4 -72.5(5) . . . . no
C4 Ru1 C5 C1 -115.7(7) . . . . no
P1 Ru1 C5 C1 171.7(5) . . . . no
C2 Ru1 C5 C4 80.4(6) . . . . no
P2 Ru1 C4 C5 -152.8(4) . . . . no
C1 Ru1 C5 C4 115.7(7) . . . . no
C38 Ru2 P3 C49 68.3(4) . . . . no
C38 Ru2 P4 C55 -33.4(5) . . . . no
C34 Ru2 P3 C39 154.9(4) . . . . no
C37 Ru2 P3 C49 95.3(4) . . . . no
C35 Ru2 P3 C39 133.6(5) . . . . no
Cl2 Ru2 P4 C61 -70.3(3) . . . . no
P3 Ru2 P4 C61 -159.4(3) . . . . no
Cl2 Ru2 P3 C39 -48.1(3) . . . . no
C38 Ru2 C35 C34 -39.5(5) . . . . no
P3 Ru2 C34 C38 90.1(4) . . . . no
P4 Ru2 C34 C38 -172.6(4) . . . . no
C35 Ru2 C34 C38 -114.1(7) . . . . no
Cl2 Ru2 P4 C41 47.6(3) . . . . no
P4 Ru2 P3 C39 39.2(3) . . . . no
C37 Ru2 C35 C34 -81.0(6) . . . . no
P4 Ru2 C35 C34 129.2(5) . . . . no
C36 Ru2 C35 C34 -119.1(8) . . . . no
P3 Ru2 C37 C38 -48.8(6) . . . . no
P4 Ru2 C37 C38 133.6(4) . . . . no
Cl2 Ru2 C35 C36 -23.2(7) . . . . no
P3 Ru2 C35 C36 154.4(4) . . . . no
P4 Ru2 C35 C36 -111.7(5) . . . . no
C34 Ru2 C35 C36 119.1(8) . . . . no
C37 Ru2 C35 C36 38.1(5) . . . . no
C38 Ru2 C35 C36 79.7(6) . . . . no
C38 Ru2 P3 C39 -166.4(4) . . . . no
Cl2 Ru2 P3 C43 69.2(3) . . . . no
P4 Ru2 P3 C43 156.5(3) . . . . no
Cl2 Ru2 C36 C35 163.5(5) . . . . no
P4 Ru2 C36 C35 73.8(5) . . . . no
C34 Ru2 C36 C35 -36.7(5) . . . . no
C37 Ru2 C36 C35 -116.1(7) . . . . no
C38 Ru2 C36 C35 -79.6(6) . . . . no
Cl2 Ru2 C36 C37 -80.4(5) . . . . no
P4 Ru2 C36 C37 -170.1(4) . . . . no
C34 Ru2 C36 C37 79.4(5) . . . . no
C35 Ru2 C36 C37 116.1(7) . . . . no
C38 Ru2 C36 C37 36.5(5) . . . . no
C36 Ru2 C34 C38 -77.7(5) . . . . no
P3 Ru2 P4 C41 -41.5(3) . . . . no
C34 Ru2 P4 C41 -146.3(4) . . . . no
Cl2 Ru2 C37 C36 103.1(5) . . . . no
P3 Ru2 C37 C36 -166.8(4) . . . . no
P4 Ru2 C37 C36 15.6(7) . . . . no
C34 Ru2 C37 C36 -81.0(5) . . . . no
C35 Ru2 C37 C36 -38.2(5) . . . . no
C38 Ru2 C37 C36 -118.0(7) . . . . no
Cl2 Ru2 C37 C38 -138.9(5) . . . . no
C34 Ru2 P4 C55 -23.6(4) . . . . no
C35 Ru2 P4 C55 -55.2(4) . . . . no
C34 Ru2 C37 C38 37.0(5) . . . . no
C35 Ru2 C37 C38 79.8(5) . . . . no
C36 Ru2 C37 C38 118.0(7) . . . . no
C35 Ru2 P3 C49 8.3(5) . . . . no
C34 Ru2 P4 C61 95.8(4) . . . . no
C35 Ru2 P4 C61 64.3(4) . . . . no
Cl2 Ru2 C38 C34 167.5(4) . . . . no
P3 Ru2 C38 C34 -98.0(4) . . . . no
P4 Ru2 C38 C34 14.5(7) . . . . no
C35 Ru2 C38 C34 39.3(5) . . . . no
C36 Ru2 C38 C34 82.0(5) . . . . no
C37 Ru2 C38 C34 119.4(7) . . . . no
Cl2 Ru2 C38 C37 48.1(5) . . . . no
P3 Ru2 C38 C37 142.6(4) . . . . no
P4 Ru2 C38 C37 -104.9(6) . . . . no
C34 Ru2 C38 C37 -119.4(7) . . . . no
C35 Ru2 C38 C37 -80.1(5) . . . . no
C36 Ru2 C38 C37 -37.4(5) . . . . no
Cl2 Ru2 C34 C38 -26.1(8) . . . . no
C38 Ru2 P4 C41 -156.0(5) . . . . no
C37 Ru2 C34 C38 -35.6(4) . . . . no
P3 Ru2 C35 C34 35.2(7) . . . . no
C37 Ru2 P3 C39 -139.4(4) . . . . no
C35 Ru2 P4 C41 -177.8(4) . . . . no
C36 Ru2 P4 C41 146.4(4) . . . . no
C37 Ru2 P4 C41 136.6(5) . . . . no
C38 Ru2 P4 C61 86.1(5) . . . . no
Cl2 Ru2 C35 C34 -142.3(4) . . . . no
C35 Ru2 P3 C43 -109.1(5) . . . . no
C38 Ru2 P3 C43 -49.1(4) . . . . no
Cl2 Ru2 P3 C49 -173.5(3) . . . . no
C36 Ru2 P4 C55 -91.0(4) . . . . no
C37 Ru2 P4 C55 -100.7(5) . . . . no
C34 Ru2 P3 C49 29.6(4) . . . . no
C34 Ru2 P3 C43 -87.8(4) . . . . no
C36 Ru2 P4 C61 28.4(4) . . . . no
C37 Ru2 P3 C43 -22.0(4) . . . . no
P3 Ru2 P4 C55 81.2(3) . . . . no
C38 Ru2 C34 C35 114.1(7) . . . . no
C37 Ru2 P4 C61 18.7(5) . . . . no
C37 Ru2 C34 C35 78.6(6) . . . . no
Cl2 Ru2 P4 C55 170.3(3) . . . . no
C36 Ru2 C34 C35 36.4(6) . . . . no
Cl2 Ru2 C34 C35 88.1(7) . . . . no
P3 Ru2 C34 C35 -155.8(5) . . . . no
P4 Ru2 P3 C49 -86.1(3) . . . . no
P4 Ru2 C34 C35 -58.5(6) . . . . no
Ru1 P1 C6 C9 170.4(5) . . . . no
Ru1 P1 C16 C17 17.1(6) . . . . no
C10 P1 C6 C9 48.2(7) . . . . no
C16 P1 C10 C15 -37.4(8) . . . . no
C6 P1 C16 C17 -111.6(6) . . . . no
Ru1 P1 C10 C15 89.9(7) . . . . no
Ru1 P1 C10 C11 -84.7(7) . . . . no
C16 P1 C6 C9 -59.3(6) . . . . no
C10 P1 C16 C21 -38.6(7) . . . . no
C16 P1 C6 C7 68.5(6) . . . . no
C6 P1 C10 C15 -145.1(7) . . . . no
Ru1 P1 C6 C7 -61.8(6) . . . . no
C6 P1 C16 C21 69.9(7) . . . . no
C10 P1 C6 C7 176.0(6) . . . . no
C16 P1 C10 C11 148.1(7) . . . . no
Ru1 P1 C16 C21 -161.3(6) . . . . no
C6 P1 C10 C11 40.4(8) . . . . no
C10 P1 C16 C17 139.9(6) . . . . no
Ru1 P2 C28 C33 -120.8(6) . . . . no
C8 P2 C28 C29 -172.7(6) . . . . no
Ru1 P2 C22 C23 18.6(8) . . . . no
Ru1 P2 C8 C7 51.9(6) . . . . no
C22 P2 C28 C33 112.3(7) . . . . no
C22 P2 C28 C29 -69.9(6) . . . . no
Ru1 P2 C28 C29 56.9(7) . . . . no
C8 P2 C22 C27 68.5(7) . . . . no
C8 P2 C22 C23 -108.0(7) . . . . no
C28 P2 C22 C23 146.0(7) . . . . no
C8 P2 C28 C33 9.5(7) . . . . no
C22 P2 C8 C7 177.6(5) . . . . no
C28 P2 C8 C7 -78.1(6) . . . . no
C28 P2 C22 C27 -37.5(7) . . . . no
Ru1 P2 C22 C27 -164.9(5) . . . . no
C39 P3 C49 C50 -6.8(7) . . . . no
C49 P3 C39 C42 -62.7(6) . . . . no
C49 P3 C39 C40 70.4(6) . . . . no
Ru2 P3 C49 C50 120.7(5) . . . . no
C49 P3 C43 C48 -153.2(7) . . . . no
Ru2 P3 C49 C54 -59.5(6) . . . . no
C43 P3 C49 C50 -113.0(6) . . . . no
C39 P3 C43 C44 -81.8(7) . . . . no
C39 P3 C43 C48 95.4(7) . . . . no
C43 P3 C49 C54 66.8(6) . . . . no
C39 P3 C49 C54 172.9(5) . . . . no
C43 P3 C39 C42 42.4(6) . . . . no
C43 P3 C39 C40 175.5(6) . . . . no
Ru2 P3 C39 C40 -58.7(6) . . . . no
Ru2 P3 C43 C48 -27.8(8) . . . . no
Ru2 P3 C43 C44 155.0(6) . . . . no
Ru2 P3 C39 C42 168.2(5) . . . . no
C49 P3 C43 C44 29.5(7) . . . . no
C41 P4 C55 C60 -60.3(7) . . . . no
Ru2 P4 C55 C60 169.3(6) . . . . no
C41 P4 C55 C56 116.5(7) . . . . no
C61 P4 C55 C60 45.0(7) . . . . no
C61 P4 C55 C56 -138.3(7) . . . . no
C55 P4 C61 C62 34.3(9) . . . . no
Ru2 P4 C61 C66 80.3(8) . . . . no
C61 P4 C41 C40 -178.3(6) . . . . no
C41 P4 C61 C62 139.6(8) . . . . no
C55 P4 C61 C66 -151.9(8) . . . . no
Ru2 P4 C55 C56 -13.9(8) . . . . no
C55 P4 C41 C40 -72.2(7) . . . . no
Ru2 P4 C41 C40 58.2(7) . . . . no
Ru2 P4 C61 C62 -93.4(8) . . . . no
C41 P4 C61 C66 -46.6(9) . . . . no
C2 C1 C5 Ru1 61.1(6) . . . . no
C2 C1 C5 C4 -0.7(9) . . . . no
C5 C1 C2 Ru1 -59.8(6) . . . . no
Ru1 C1 C5 C4 -61.7(5) . . . . no
C5 C1 C2 C3 0.1(10) . . . . no
Ru1 C1 C2 C3 59.9(6) . . . . no
Ru1 C2 C3 C4 62.3(6) . . . . no
C1 C2 C3 Ru1 -61.8(6) . . . . no
C1 C2 C3 C4 0.5(10) . . . . no
C2 C3 C4 Ru1 -64.5(6) . . . . no
C2 C3 C4 C5 -0.9(9) . . . . no
Ru1 C3 C4 C5 63.6(5) . . . . no
C3 C4 C5 Ru1 -62.6(5) . . . . no
Ru1 C4 C5 C1 63.6(5) . . . . no
C3 C4 C5 C1 1.0(9) . . . . no
C9 C6 C7 C8 -156.8(7) . . . . no
P1 C6 C7 C8 75.1(7) . . . . no
C6 C7 C8 P2 -69.7(7) . . . . no
C11 C10 C15 C14 0.0(13) . . . . no
C15 C10 C11 C12 0.8(13) . . . . no
P1 C10 C11 C12 175.5(7) . . . . no
P1 C10 C15 C14 -174.7(7) . . . . no
C10 C11 C12 C13 -0.9(15) . . . . no
C11 C12 C13 C14 0.1(16) . . . . no
C12 C13 C14 C15 0.7(15) . . . . no
C13 C14 C15 C10 -0.8(13) . . . . no
P1 C16 C21 C20 -178.9(6) . . . . no
C21 C16 C17 C18 -2.7(11) . . . . no
P1 C16 C17 C18 178.8(6) . . . . no
C17 C16 C21 C20 2.6(11) . . . . no
C16 C17 C18 C19 1.1(13) . . . . no
C17 C18 C19 C20 0.6(13) . . . . no
C18 C19 C20 C21 -0.6(13) . . . . no
C19 C20 C21 C16 -1.1(12) . . . . no
P2 C22 C27 C26 -177.4(6) . . . . no
C23 C22 C27 C26 -0.8(12) . . . . no
P2 C22 C23 C24 175.3(6) . . . . no
C27 C22 C23 C24 -1.3(12) . . . . no
C22 C23 C24 C25 1.5(13) . . . . no
C23 C24 C25 C26 0.3(13) . . . . no
C24 C25 C26 C27 -2.3(12) . . . . no
C25 C26 C27 C22 2.6(12) . . . . no
P2 C28 C29 C30 -175.5(6) . . . . no
C33 C28 C29 C30 2.5(12) . . . . no
P2 C28 C33 C32 175.6(6) . . . . no
C29 C28 C33 C32 -2.2(11) . . . . no
C28 C29 C30 C31 -1.8(13) . . . . no
C29 C30 C31 C32 0.9(13) . . . . no
C30 C31 C32 C33 -0.6(14) . . . . no
C31 C32 C33 C28 1.3(13) . . . . no
Ru2 C34 C38 C37 59.9(6) . . . . no
C38 C34 C35 Ru2 65.2(6) . . . . no
C35 C34 C38 C37 -3.5(9) . . . . no
C38 C34 C35 C36 2.2(9) . . . . no
C35 C34 C38 Ru2 -63.4(6) . . . . no
Ru2 C34 C35 C36 -63.0(6) . . . . no
C34 C35 C36 Ru2 62.2(6) . . . . no
Ru2 C35 C36 C37 -62.3(5) . . . . no
C34 C35 C36 C37 -0.1(9) . . . . no
C35 C36 C37 C38 -2.2(9) . . . . no
Ru2 C36 C37 C38 -63.4(6) . . . . no
C35 C36 C37 Ru2 61.2(5) . . . . no
C36 C37 C38 C34 3.6(10) . . . . no
C36 C37 C38 Ru2 62.4(6) . . . . no
Ru2 C37 C38 C34 -58.8(6) . . . . no
C42 C39 C40 C41 -151.7(7) . . . . no
P3 C39 C40 C41 73.9(8) . . . . no
C39 C40 C41 P4 -70.2(8) . . . . no
P3 C43 C44 C45 174.7(6) . . . . no
P3 C43 C48 C47 -175.2(6) . . . . no
C44 C43 C48 C47 2.1(12) . . . . no
C48 C43 C44 C45 -2.6(12) . . . . no
C43 C44 C45 C46 1.4(13) . . . . no
C44 C45 C46 C47 0.2(13) . . . . no
C45 C46 C47 C48 -0.7(13) . . . . no
C46 C47 C48 C43 -0.6(13) . . . . no
C54 C49 C50 C51 1.6(10) . . . . no
P3 C49 C50 C51 -178.7(6) . . . . no
C50 C49 C54 C53 -2.5(10) . . . . no
P3 C49 C54 C53 177.8(6) . . . . no
C49 C50 C51 C52 1.3(11) . . . . no
C50 C51 C52 C53 -3.5(12) . . . . no
C51 C52 C53 C54 2.6(12) . . . . no
C52 C53 C54 C49 0.4(11) . . . . no
P4 C55 C56 C57 -178.1(6) . . . . no
C56 C55 C60 C59 1.2(12) . . . . no
C60 C55 C56 C57 -1.3(12) . . . . no
P4 C55 C60 C59 177.9(6) . . . . no
C55 C56 C57 C58 1.4(12) . . . . no
C56 C57 C58 C59 -1.2(13) . . . . no
C57 C58 C59 C60 1.1(13) . . . . no
C58 C59 C60 C55 -1.0(12) . . . . no
P4 C61 C62 C63 176.9(8) . . . . no
C66 C61 C62 C63 3.1(15) . . . . no
P4 C61 C66 C65 -177.2(8) . . . . no
C62 C61 C66 C65 -3.3(15) . . . . no
C61 C62 C63 C64 -2.0(16) . . . . no
C62 C63 C64 C65 1.1(16) . . . . no
C63 C64 C65 C66 -1.2(16) . . . . no
C64 C65 C66 C61 2.4(16) . . . . no
